data_4317651
loop_
_publ_author_name
'Berthold Kersting'
'Gunther Steinfeld'

_publ_contact_author_address
; Institut fuer Anorganische und Analytische Chemie
   Universit\"at Freiburg, Albertstr. 21
   79104 Freiburg
   Germany
;
_publ_contact_author_email kerstber@sun2.ruf.uni-freiburg.de
_publ_contact_author_fax '+49/(0)761/203 5987'
_publ_contact_author_name 'Dr Berthold Kersting'
_publ_contact_author_phone '+49/(0)761/203 6129'
_publ_section_title
;
 Carboxylate and Alkyl Carbonate Coordination at the Hydrophobic Binding
 Site of Redox-Active Dicobalt Amine Thiophenolate Complexes
;
_journal_name_full 'Inorganic Chemistry'
_journal_page_first 1140
_journal_page_last 1150
_journal_paper_doi 10.1021/ic011004n
_journal_volume 41
_journal_year 2002
_chemical_compound_source
;
  Crystals were grown by slow evaporation of a solution
  of the complex in an acetonitrile/ethanol mixed solvent system
;
_chemical_formula_sum 'C49 H77 Cl2 Co2 N6 O11 S2'
_chemical_formula_weight 1179.05
_chemical_melting_point ?
_space_group_IT_number 2
_symmetry_cell_setting triclinic
_symmetry_space_group_name_Hall '-P 1'
_symmetry_space_group_name_H-M 'P -1'
_atom_sites_solution_hydrogens geom
_atom_sites_solution_primary direct
_atom_sites_solution_secondary difmap
_cell_angle_alpha 96.27(3)
_cell_angle_beta 91.86(3)
_cell_angle_gamma 105.69(3)
_cell_formula_units_Z 4
_cell_length_a 15.457(3)
_cell_length_b 18.421(4)
_cell_length_c 20.665(4)
_cell_measurement_temperature 210(2)
_cell_volume 5619(2)
_computing_cell_refinement SMART
_computing_data_collection SMART
_computing_data_reduction SAINT
_computing_molecular_graphics 'ORTEP3 (FARRUGIA)'
_computing_structure_refinement 'SHELXL-93 (Sheldrick, 1993)'
_computing_structure_solution 'SHELXS-86 (Sheldrick, 1990)'
_diffrn_ambient_temperature 210(2)
_diffrn_measurement_device 'BRUKER SMART'
_diffrn_measurement_method 'Multirun in SMART'
_diffrn_radiation_monochromator graphite
_diffrn_radiation_source 'fine-focus sealed tube'
_diffrn_radiation_type MoK\a
_diffrn_radiation_wavelength 0.71073
_diffrn_reflns_av_R_equivalents 0.0809
_diffrn_reflns_av_sigmaI/netI 0.2683
_diffrn_reflns_limit_h_max 20
_diffrn_reflns_limit_h_min -19
_diffrn_reflns_limit_k_max 24
_diffrn_reflns_limit_k_min -24
_diffrn_reflns_limit_l_max 27
_diffrn_reflns_limit_l_min -27
_diffrn_reflns_number 51311
_diffrn_reflns_theta_max 28.34
_diffrn_reflns_theta_min 0.99
_exptl_absorpt_coefficient_mu 0.821
_exptl_crystal_colour brown-black
_exptl_crystal_density_diffrn 1.394
_exptl_crystal_density_meas ?
_exptl_crystal_description plate
_exptl_crystal_F_000 2484
_exptl_crystal_size_max 0.25
_exptl_crystal_size_mid 0.16
_exptl_crystal_size_min 0.04
_refine_diff_density_max 1.088
_refine_diff_density_min -0.813
_refine_diff_density_rms 0.160
_refine_ls_extinction_method none
_refine_ls_goodness_of_fit_all 0.826
_refine_ls_goodness_of_fit_obs 1.153
_refine_ls_hydrogen_treatment 'riding model'
_refine_ls_matrix_type full
_refine_ls_number_parameters 1115
_refine_ls_number_reflns 26212
_refine_ls_number_restraints 0
_refine_ls_restrained_S_all 0.826
_refine_ls_restrained_S_obs 1.153
_refine_ls_R_factor_all 0.2306
_refine_ls_R_factor_obs 0.0726
_refine_ls_shift/esd_max -8.830
_refine_ls_shift/esd_mean 0.123
_refine_ls_structure_factor_coef Fsqd
_refine_ls_weighting_details 'w=1/[\s^2^(Fo^2^)+(0.1056P)^2^+0.0000P] where P=(Fo^2^+2Fc^2^)/3'
_refine_ls_weighting_scheme calc
_refine_ls_wR_factor_all 0.2443
_refine_ls_wR_factor_obs 0.1798
_reflns_number_observed 7800
_reflns_number_total 26212
_reflns_observed_criterion >2sigma(I)
_cod_data_source_file ic011004n_5.cif
_cod_data_source_block 6
_cod_depositor_comments
;
The following automatic conversions were performed:

'_chemical_melting_point' value 'not determined' was changed to '?' -
the value is undefined or not given.

Automatic conversion script
Id: cif_fix_values 1569 2011-02-09 13:29:24Z adriana 

The following automatic conversions were performed:

'_exptl_crystal_density_meas' value 'not determined' was changed to
'?' - the value is perceived as not measured.

Automatic conversion script
Id: cif_fix_values 3008 2015-01-20 13:52:24Z robertas 

The following automatic conversions were performed:

'_refine_ls_weighting_scheme' value 'calc
w=1/[\s^2^(Fo^2^)+(0.1056P)^2^+0.0000P] where P=(Fo^2^+2Fc^2^)/3' was
changed to 'calc'. New tag '_refine_ls_weighting_details' was
created. The value of the new tag was set to
'w=1/[\s^2^(Fo^2^)+(0.1056P)^2^+0.0000P] where P=(Fo^2^+2Fc^2^)/3'.

Automatic conversion script
Id: cif_fix_values 3143 2015-03-26 13:38:13Z robertas 
;
_cod_original_cell_volume 5619.1(20)
_cod_database_code 4317651

loop_
_symmetry_equiv_pos_as_xyz
'x, y, z'
'-x, -y, -z'

loop_
_atom_site_aniso_label
_atom_site_aniso_U_11
_atom_site_aniso_U_22
_atom_site_aniso_U_33
_atom_site_aniso_U_23
_atom_site_aniso_U_13
_atom_site_aniso_U_12
Co1A 0.0314(6) 0.0350(6) 0.0410(6) 0.0041(5) 0.0016(5) 0.0145(5)
Co2A 0.0324(6) 0.0318(6) 0.0357(6) -0.0003(5) 0.0026(5) 0.0101(5)
S1A 0.0376(11) 0.0368(12) 0.0466(12) 0.0062(10) 0.0096(9) 0.0156(9)
S2A 0.0363(11) 0.0393(12) 0.0416(12) 0.0044(9) 0.0064(9) 0.0158(9)
O1A 0.041(3) 0.033(3) 0.046(3) 0.001(3) -0.005(3) 0.013(2)
O2A 0.042(3) 0.035(3) 0.036(3) 0.002(2) 0.001(2) 0.016(2)
N1A 0.036(4) 0.040(4) 0.048(4) 0.006(3) -0.001(3) 0.012(3)
N2A 0.041(4) 0.043(4) 0.057(4) 0.012(3) 0.007(3) 0.024(3)
N3A 0.038(4) 0.040(4) 0.042(4) 0.005(3) 0.001(3) 0.017(3)
N4A 0.033(4) 0.047(4) 0.035(4) 0.010(3) 0.006(3) 0.014(3)
N5A 0.046(4) 0.040(4) 0.049(4) -0.001(3) 0.008(3) 0.013(3)
N6A 0.044(4) 0.049(4) 0.035(4) 0.009(3) 0.007(3) 0.014(3)
C1A 0.040(5) 0.040(5) 0.044(5) 0.005(4) 0.016(4) 0.019(4)
C2A 0.041(5) 0.040(5) 0.057(6) 0.012(4) 0.013(4) 0.013(4)
C3A 0.051(6) 0.038(5) 0.063(6) 0.011(5) 0.007(5) 0.006(4)
C4A 0.078(7) 0.045(6) 0.051(6) 0.011(5) 0.013(5) 0.010(5)
C5A 0.066(6) 0.042(5) 0.053(6) 0.010(5) 0.003(5) 0.006(5)
C6A 0.041(5) 0.038(5) 0.043(5) 0.004(4) 0.009(4) 0.011(4)
C7A 0.036(5) 0.037(5) 0.049(5) -0.002(4) 0.002(4) 0.006(4)
C8A 0.052(6) 0.043(5) 0.065(6) -0.002(5) -0.006(5) 0.002(4)
C9A 0.033(5) 0.072(7) 0.065(6) 0.022(5) -0.007(4) 0.010(4)
C10A 0.031(5) 0.060(6) 0.075(6) 0.027(5) 0.007(4) 0.019(4)
C11A 0.070(6) 0.033(5) 0.069(6) 0.006(4) 0.011(5) 0.030(5)
C12A 0.041(5) 0.054(6) 0.060(6) 0.015(5) 0.006(4) 0.029(4)
C13A 0.040(5) 0.067(6) 0.048(5) 0.012(5) -0.007(4) 0.023(5)
C14A 0.051(6) 0.056(6) 0.060(6) -0.007(5) -0.006(5) 0.020(5)
C15A 0.040(5) 0.049(5) 0.040(5) 0.007(4) 0.006(4) 0.018(4)
C16A 0.032(4) 0.042(5) 0.037(4) 0.005(4) -0.001(3) 0.014(4)
C17A 0.029(4) 0.038(5) 0.040(5) 0.002(4) 0.007(3) 0.013(3)
C18A 0.030(4) 0.045(5) 0.043(5) -0.004(4) 0.003(4) 0.012(4)
C19A 0.036(5) 0.056(6) 0.046(5) -0.002(4) -0.001(4) 0.022(4)
C20A 0.035(5) 0.055(6) 0.052(5) -0.005(4) 0.008(4) 0.022(4)
C21A 0.044(5) 0.052(5) 0.042(5) -0.002(4) -0.002(4) 0.019(4)
C22A 0.038(5) 0.053(5) 0.039(5) 0.004(4) 0.000(4) 0.011(4)
C23A 0.053(6) 0.074(7) 0.079(7) 0.033(6) 0.013(5) 0.034(5)
C24A 0.041(5) 0.084(7) 0.043(5) -0.019(5) -0.002(4) 0.009(5)
C25A 0.045(5) 0.040(5) 0.061(6) -0.012(4) 0.016(4) -0.006(4)
C26A 0.086(7) 0.042(5) 0.067(7) -0.004(5) -0.005(5) 0.031(5)
C27A 0.062(6) 0.046(5) 0.045(5) -0.012(4) 0.011(4) 0.009(5)
C28A 0.050(6) 0.066(6) 0.037(5) -0.007(5) 0.003(4) -0.006(5)
C29A 0.067(7) 0.094(8) 0.063(6) 0.027(6) 0.011(5) 0.045(6)
C30A 0.045(5) 0.047(5) 0.042(5) 0.004(4) 0.011(4) 0.013(4)
C31A 0.096(9) 0.052(6) 0.062(7) 0.009(5) -0.006(6) -0.008(6)
C35A 0.055(6) 0.058(6) 0.089(8) -0.015(6) -0.012(5) 0.029(5)
C39A 0.038(5) 0.031(4) 0.042(5) -0.003(4) 0.001(4) 0.014(4)
C40A 0.065(6) 0.034(5) 0.070(6) -0.006(5) -0.022(5) 0.020(5)
C41A 0.050(6) 0.043(5) 0.088(7) -0.008(5) -0.017(5) 0.024(5)
Co1B 0.0400(6) 0.0498(7) 0.0363(6) 0.0004(5) 0.0004(5) 0.0185(5)
Co2B 0.0391(6) 0.0413(7) 0.0344(6) 0.0050(5) -0.0013(5) 0.0117(5)
S1B 0.0456(12) 0.0450(13) 0.0404(12) 0.0013(10) -0.0068(10) 0.0159(10)
S2B 0.0448(12) 0.0458(13) 0.0380(12) 0.0027(10) -0.0059(10) 0.0167(10)
O1B 0.045(3) 0.053(4) 0.045(3) 0.006(3) 0.010(3) 0.016(3)
O2B 0.047(3) 0.043(3) 0.034(3) 0.003(3) 0.008(3) 0.016(3)
N1B 0.038(4) 0.065(5) 0.045(4) 0.010(4) 0.002(3) 0.018(4)
N2B 0.045(4) 0.056(5) 0.051(5) -0.010(4) -0.001(4) 0.019(4)
N3B 0.046(4) 0.061(5) 0.044(4) 0.003(4) -0.007(3) 0.021(4)
N4B 0.050(4) 0.041(4) 0.037(4) 0.006(3) -0.003(3) 0.007(3)
N5B 0.053(5) 0.048(4) 0.039(4) 0.001(3) -0.006(3) 0.013(4)
N6B 0.039(4) 0.058(5) 0.038(4) 0.000(3) 0.000(3) 0.015(3)
C1B 0.036(5) 0.042(5) 0.040(5) 0.002(4) -0.005(4) 0.014(4)
C2B 0.041(5) 0.064(6) 0.044(5) 0.008(5) 0.008(4) 0.020(4)
C3B 0.062(6) 0.076(7) 0.043(5) 0.025(5) 0.015(5) 0.031(5)
C4B 0.072(7) 0.074(7) 0.054(6) 0.023(5) 0.020(5) 0.042(6)
C5B 0.057(6) 0.077(7) 0.047(5) 0.021(5) 0.013(4) 0.036(5)
C6B 0.038(5) 0.048(5) 0.032(4) 0.007(4) -0.001(4) 0.008(4)
C7B 0.043(5) 0.072(6) 0.032(5) 0.010(4) 0.002(4) 0.023(5)
C8B 0.064(6) 0.070(7) 0.064(6) 0.025(5) 0.010(5) 0.020(5)
C9B 0.048(6) 0.112(9) 0.039(5) 0.007(5) 0.009(4) 0.037(6)
C10B 0.054(6) 0.081(7) 0.049(6) -0.012(5) 0.001(5) 0.036(5)
C11B 0.096(8) 0.054(7) 0.082(8) -0.006(6) 0.020(6) 0.027(6)
C12B 0.068(7) 0.099(8) 0.051(6) -0.002(6) -0.002(5) 0.057(6)
C13B 0.047(6) 0.090(8) 0.049(6) -0.007(5) 0.005(4) 0.033(6)
C14B 0.056(6) 0.068(7) 0.065(7) 0.009(5) -0.001(5) 0.009(5)
C15B 0.032(4) 0.066(6) 0.044(5) -0.003(4) 0.001(4) 0.019(4)
C16B 0.041(5) 0.057(6) 0.043(5) 0.004(4) -0.005(4) 0.012(4)
C17B 0.045(5) 0.045(5) 0.040(5) 0.007(4) -0.010(4) 0.022(4)
C18B 0.047(5) 0.042(5) 0.035(5) 0.005(4) 0.002(4) 0.015(4)
C19B 0.057(6) 0.050(5) 0.034(5) 0.000(4) -0.001(4) 0.025(5)
C20B 0.042(5) 0.049(5) 0.045(5) -0.004(4) -0.006(4) 0.010(4)
C21B 0.038(5) 0.052(6) 0.046(5) 0.001(4) -0.005(4) 0.007(4)
C22B 0.049(5) 0.054(6) 0.042(5) 0.007(4) 0.001(4) 0.006(4)
C23B 0.081(7) 0.079(7) 0.044(6) -0.011(5) -0.007(5) 0.037(6)
C24B 0.057(6) 0.074(7) 0.041(5) 0.027(5) 0.000(4) 0.006(5)
C25B 0.066(6) 0.054(6) 0.045(5) 0.022(5) -0.019(5) -0.001(5)
C26B 0.073(7) 0.035(5) 0.074(7) 0.002(5) 0.004(5) 0.011(5)
C27B 0.045(5) 0.053(6) 0.052(5) 0.017(5) -0.009(4) 0.000(4)
C28B 0.044(5) 0.089(8) 0.055(6) 0.035(6) 0.004(5) 0.009(5)
C29B 0.072(7) 0.082(7) 0.053(6) -0.003(5) 0.004(5) 0.043(6)
C30B 0.045(5) 0.062(6) 0.038(5) 0.005(4) 0.002(4) 0.015(4)
C31B 0.145(12) 0.127(11) 0.104(9) 0.081(9) 0.075(9) 0.095(10)
C35B 0.063(6) 0.051(6) 0.052(6) -0.006(5) -0.011(5) 0.012(5)
C39B 0.040(5) 0.045(5) 0.041(5) 0.008(4) -0.004(4) 0.014(4)
C40B 0.054(6) 0.046(6) 0.067(6) 0.013(5) 0.019(5) 0.018(5)
C41B 0.073(7) 0.054(6) 0.060(6) 0.017(5) 0.016(5) 0.024(5)
C42B 0.063(7) 0.047(6) 0.083(8) 0.012(5) 0.001(6) 0.004(5)
C43B 0.067(8) 0.050(7) 0.245(18) 0.022(9) 0.004(9) 0.026(6)
C44B 0.080(10) 0.063(10) 0.345(26) -0.001(13) -0.043(13) 0.026(8)
C45B 0.151(16) 0.065(9) 0.145(14) 0.021(9) -0.037(12) 0.032(11)
C46B 0.151(14) 0.062(9) 0.086(9) 0.017(7) 0.000(9) -0.018(9)
C47B 0.150(12) 0.066(8) 0.069(8) 0.003(6) 0.038(8) -0.003(8)
Cl1 0.0438(12) 0.0588(14) 0.0509(13) 0.0107(11) 0.0069(10) 0.0210(11)
Cl2 0.070(2) 0.112(2) 0.059(2) -0.008(2) -0.0070(14) 0.045(2)
Cl3 0.0509(15) 0.115(2) 0.0509(15) 0.0254(15) 0.0086(12) 0.0203(15)
Cl4 0.0559(15) 0.103(2) 0.0504(14) 0.0126(14) 0.0088(12) 0.0352(15)

loop_
_atom_site_label
_atom_site_type_symbol
_atom_site_fract_x
_atom_site_fract_y
_atom_site_fract_z
_atom_site_U_iso_or_equiv
_atom_site_thermal_displace_type
_atom_site_occupancy
_atom_site_calc_flag
_atom_site_refinement_flags
_atom_site_disorder_group
Co1A Co 0.65518(7) 0.82148(6) -0.02061(5) 0.0348(3) Uani 1 d . .
Co2A Co 0.82439(7) 0.87648(6) 0.10745(5) 0.0334(3) Uani 1 d . .
S1A S 0.67142(13) 0.86856(11) 0.09903(10) 0.0390(5) Uani 1 d . .
S2A S 0.81313(13) 0.90661(11) 0.00182(10) 0.0380(5) Uani 1 d . .
O1A O 0.7059(3) 0.7352(3) -0.0069(2) 0.0396(13) Uani 1 d . .
O2A O 0.8003(3) 0.7694(3) 0.0841(2) 0.0369(12) Uani 1 d . .
N1A N 0.5177(4) 0.7441(3) -0.0157(3) 0.041(2) Uani 1 d . .
N2A N 0.5808(4) 0.8957(4) -0.0505(3) 0.044(2) Uani 1 d . .
N3A N 0.6729(4) 0.8048(3) -0.1300(3) 0.039(2) Uani 1 d . .
N4A N 0.9632(4) 0.8832(4) 0.1007(3) 0.037(2) Uani 1 d . .
N5A N 0.8682(4) 0.9880(4) 0.1449(3) 0.045(2) Uani 1 d . .
N6A N 0.8157(4) 0.8585(4) 0.2105(3) 0.042(2) Uani 1 d . .
C1A C 0.6190(5) 0.7856(4) 0.1337(4) 0.040(2) Uani 1 d . .
C2A C 0.5409(5) 0.7328(5) 0.1047(4) 0.045(2) Uani 1 d . .
C3A C 0.5095(6) 0.6663(5) 0.1319(4) 0.052(2) Uani 1 d . .
H3A H 0.4570(6) 0.6315(5) 0.1131(4) 0.062 Uiso 1 calc R .
C4A C 0.5519(7) 0.6481(5) 0.1861(4) 0.059(3) Uani 1 d . .
C5A C 0.6235(6) 0.7050(5) 0.2171(4) 0.055(2) Uani 1 d . .
H5A H 0.6507(6) 0.6971(5) 0.2555(4) 0.066 Uiso 1 calc R .
C6A C 0.6558(5) 0.7739(4) 0.1923(4) 0.040(2) Uani 1 d . .
C7A C 0.4864(5) 0.7529(4) 0.0519(4) 0.042(2) Uani 1 d . .
H7A1 H 0.4856(5) 0.8052(4) 0.0627(4) 0.051 Uiso 1 calc R .
H7A2 H 0.4249(5) 0.7214(4) 0.0516(4) 0.051 Uiso 1 calc R .
C8A C 0.5067(6) 0.6622(4) -0.0345(4) 0.056(2) Uani 1 d . .
H8A1 H 0.5504(6) 0.6463(4) -0.0097(4) 0.084 Uiso 1 calc R .
H8A2 H 0.5153(6) 0.6533(4) -0.0801(4) 0.084 Uiso 1 calc R .
H8A3 H 0.4472(6) 0.6339(4) -0.0258(4) 0.084 Uiso 1 calc R .
C9A C 0.4605(5) 0.7721(5) -0.0589(4) 0.057(2) Uani 1 d . .
H9A1 H 0.3980(5) 0.7511(5) -0.0501(4) 0.068 Uiso 1 calc R .
H9A2 H 0.4680(5) 0.7547(5) -0.1038(4) 0.068 Uiso 1 calc R .
C10A C 0.4830(5) 0.8586(5) -0.0499(4) 0.053(2) Uani 1 d . .
H10A H 0.4514(5) 0.8747(5) -0.0845(4) 0.063 Uiso 1 calc R .
H10B H 0.4617(5) 0.8752(5) -0.0087(4) 0.063 Uiso 1 calc R .
C11A C 0.6031(6) 0.9690(4) -0.0077(4) 0.054(2) Uani 1 d . .
H11A H 0.6655(6) 0.9950(4) -0.0099(4) 0.081 Uiso 1 calc R .
H11B H 0.5914(6) 0.9597(4) 0.0365(4) 0.081 Uiso 1 calc R .
H11C H 0.5666(6) 0.9998(4) -0.0218(4) 0.081 Uiso 1 calc R .
C12A C 0.6063(5) 0.9119(5) -0.1174(4) 0.048(2) Uani 1 d . .
H12A H 0.6642(5) 0.9498(5) -0.1142(4) 0.057 Uiso 1 calc R .
H12B H 0.5624(5) 0.9334(5) -0.1368(4) 0.057 Uiso 1 calc R .
C13A C 0.6119(5) 0.8432(5) -0.1615(4) 0.050(2) Uani 1 d . .
H13A H 0.5523(5) 0.8082(5) -0.1705(4) 0.060 Uiso 1 calc R .
H13B H 0.6347(5) 0.8583(5) -0.2026(4) 0.060 Uiso 1 calc R .
C14A C 0.6555(6) 0.7264(5) -0.1615(4) 0.056(2) Uani 1 d . .
H14A H 0.5946(6) 0.6988(5) -0.1557(4) 0.084 Uiso 1 calc R .
H14B H 0.6961(6) 0.7025(5) -0.1421(4) 0.084 Uiso 1 calc R .
H14C H 0.6645(6) 0.7268(5) -0.2072(4) 0.084 Uiso 1 calc R .
C15A C 0.7670(5) 0.8474(4) -0.1444(4) 0.042(2) Uani 1 d . .
H15A H 0.7755(5) 0.9012(4) -0.1313(4) 0.050 Uiso 1 calc R .
H15B H 0.7725(5) 0.8404(4) -0.1911(4) 0.050 Uiso 1 calc R .
C16A C 0.8413(5) 0.8233(4) -0.1108(4) 0.036(2) Uani 1 d . .
C17A C 0.8705(5) 0.8534(4) -0.0473(4) 0.035(2) Uani 1 d . .
C18A C 0.9533(5) 0.8461(4) -0.0225(4) 0.040(2) Uani 1 d . .
C19A C 0.9963(5) 0.7987(5) -0.0579(4) 0.045(2) Uani 1 d . .
H19A H 1.0491(5) 0.7919(5) -0.0400(4) 0.054 Uiso 1 calc R .
C20A C 0.9625(5) 0.7619(5) -0.1187(4) 0.047(2) Uani 1 d . .
C21A C 0.8857(5) 0.7773(4) -0.1455(4) 0.046(2) Uani 1 d . .
H21A H 0.8641(5) 0.7561(4) -0.1878(4) 0.055 Uiso 1 calc R .
C22A C 0.9984(5) 0.8996(5) 0.0359(4) 0.044(2) Uani 1 d . .
H22A H 0.9948(5) 0.9500(5) 0.0291(4) 0.053 Uiso 1 calc R .
H22B H 1.0617(5) 0.9012(5) 0.0378(4) 0.053 Uiso 1 calc R .
C23A C 0.9911(6) 0.8146(5) 0.1143(5) 0.064(3) Uani 1 d . .
H23A H 0.9639(6) 0.7733(5) 0.0811(5) 0.095 Uiso 1 calc R .
H23B H 0.9719(6) 0.8010(5) 0.1561(5) 0.095 Uiso 1 calc R .
H23C H 1.0555(6) 0.8256(5) 0.1144(5) 0.095 Uiso 1 calc R .
C24A C 1.0119(6) 0.9502(5) 0.1478(4) 0.060(3) Uani 1 d . .
H24A H 1.0746(6) 0.9668(5) 0.1379(4) 0.072 Uiso 1 calc R .
H24B H 1.0095(6) 0.9364(5) 0.1919(4) 0.072 Uiso 1 calc R .
C25A C 0.9679(5) 1.0135(5) 0.1427(4) 0.053(2) Uani 1 d . .
H25A H 0.9923(5) 1.0536(5) 0.1783(4) 0.064 Uiso 1 calc R .
H25B H 0.9828(5) 1.0345(5) 0.1021(4) 0.064 Uiso 1 calc R .
C26A C 0.8302(6) 1.0427(5) 0.1115(4) 0.064(3) Uani 1 d . .
H26A H 0.7656(6) 1.0258(5) 0.1093(4) 0.095 Uiso 1 calc R .
H26B H 0.8505(6) 1.0448(5) 0.0681(4) 0.095 Uiso 1 calc R .
H26C H 0.8504(6) 1.0924(5) 0.1358(4) 0.095 Uiso 1 calc R .
C27A C 0.8429(6) 0.9944(5) 0.2141(4) 0.054(2) Uani 1 d . .
H27A H 0.8763(6) 1.0436(5) 0.2365(4) 0.064 Uiso 1 calc R .
H27B H 0.7792(6) 0.9912(5) 0.2149(4) 0.064 Uiso 1 calc R .
C28A C 0.8622(6) 0.9333(5) 0.2490(4) 0.056(2) Uani 1 d . .
H28A H 0.8404(6) 0.9357(5) 0.2924(4) 0.068 Uiso 1 calc R .
H28B H 0.9266(6) 0.9396(5) 0.2529(4) 0.068 Uiso 1 calc R .
C29A C 0.8550(6) 0.7985(5) 0.2325(4) 0.069(3) Uani 1 d . .
H29A H 0.9192(6) 0.8141(5) 0.2302(4) 0.103 Uiso 1 calc R .
H29B H 0.8303(6) 0.7516(5) 0.2047(4) 0.103 Uiso 1 calc R .
H29C H 0.8407(6) 0.7914(5) 0.2766(4) 0.103 Uiso 1 calc R .
C30A C 0.7210(5) 0.8396(4) 0.2308(4) 0.045(2) Uani 1 d . .
H30A H 0.6990(5) 0.8840(4) 0.2289(4) 0.053 Uiso 1 calc R .
H30B H 0.7219(5) 0.8300(4) 0.2760(4) 0.053 Uiso 1 calc R .
C31A C 0.5202(8) 0.5703(5) 0.2122(5) 0.076(3) Uani 1 d . .
C32A C 0.5096(19) 0.5065(11) 0.1540(9) 0.075(7) Uiso 0.55(3) d P 1
H32A H 0.4705(19) 0.5140(11) 0.1198(9) 0.112 Uiso 0.55(3) calc PR 1
H32B H 0.4842(19) 0.4579(11) 0.1685(9) 0.112 Uiso 0.55(3) calc PR 1
H32C H 0.5675(19) 0.5082(11) 0.1378(9) 0.112 Uiso 0.55(3) calc PR 1
C33A C 0.4296(18) 0.5669(12) 0.2421(13) 0.088(9) Uiso 0.55(3) d P 1
H33A H 0.3869(18) 0.5717(12) 0.2092(13) 0.133 Uiso 0.55(3) calc PR 1
H33B H 0.4377(18) 0.6077(12) 0.2768(13) 0.133 Uiso 0.55(3) calc PR 1
H33C H 0.4076(18) 0.5192(12) 0.2590(13) 0.133 Uiso 0.55(3) calc PR 1
C34A C 0.5796(19) 0.5584(14) 0.2626(14) 0.104(9) Uiso 0.55(3) d P 1
H34A H 0.6382(19) 0.5934(14) 0.2618(14) 0.156 Uiso 0.55(3) calc PR 1
H34B H 0.5844(19) 0.5073(14) 0.2554(14) 0.156 Uiso 0.55(3) calc PR 1
H34C H 0.5560(19) 0.5667(14) 0.3044(14) 0.156 Uiso 0.55(3) calc PR 1
C32C C 0.4603(27) 0.5101(16) 0.1633(14) 0.097(11) Uiso 0.45(3) d P 2
H32D H 0.4737(27) 0.5222(16) 0.1200(14) 0.146 Uiso 0.45(3) calc PR 2
H32E H 0.3985(27) 0.5078(16) 0.1700(14) 0.146 Uiso 0.45(3) calc PR 2
H32F H 0.4704(27) 0.4619(16) 0.1685(14) 0.146 Uiso 0.45(3) calc PR 2
C33C C 0.4796(26) 0.5790(16) 0.2749(17) 0.098(12) Uiso 0.45(3) d P 2
H33D H 0.4398(26) 0.5311(16) 0.2822(17) 0.148 Uiso 0.45(3) calc PR 2
H33E H 0.4462(26) 0.6159(16) 0.2739(17) 0.148 Uiso 0.45(3) calc PR 2
H33F H 0.5262(26) 0.5956(16) 0.3094(17) 0.148 Uiso 0.45(3) calc PR 2
C34C C 0.6118(19) 0.5472(14) 0.2359(15) 0.079(9) Uiso 0.45(3) d P 2
H34D H 0.6533(19) 0.5532(14) 0.2020(15) 0.119 Uiso 0.45(3) calc PR 2
H34E H 0.5954(19) 0.4953(14) 0.2447(15) 0.119 Uiso 0.45(3) calc PR 2
H34F H 0.6397(19) 0.5797(14) 0.2748(15) 0.119 Uiso 0.45(3) calc PR 2
C35A C 1.0052(6) 0.7057(5) -0.1586(5) 0.067(3) Uani 1 d . .
C36A C 0.9314(7) 0.6323(6) -0.1804(5) 0.089(3) Uiso 1 d . .
H36A H 0.8890(7) 0.6420(6) -0.2111(5) 0.133 Uiso 1 calc R .
H36B H 0.9009(7) 0.6140(6) -0.1432(5) 0.133 Uiso 1 calc R .
H36C H 0.9578(7) 0.5947(6) -0.2008(5) 0.133 Uiso 1 calc R .
C37A C 1.0427(7) 0.7404(6) -0.2192(5) 0.087(3) Uiso 1 d . .
H37A H 0.9957(7) 0.7528(6) -0.2434(5) 0.131 Uiso 1 calc R .
H37B H 1.0652(7) 0.7045(6) -0.2460(5) 0.131 Uiso 1 calc R .
H37C H 1.0907(7) 0.7856(6) -0.2062(5) 0.131 Uiso 1 calc R .
C38A C 1.0808(8) 0.6904(7) -0.1193(6) 0.104(4) Uiso 1 d . .
H38A H 1.1273(8) 0.7370(7) -0.1076(6) 0.155 Uiso 1 calc R .
H38B H 1.1048(8) 0.6546(7) -0.1449(6) 0.155 Uiso 1 calc R .
H38C H 1.0583(8) 0.6699(7) -0.0805(6) 0.155 Uiso 1 calc R .
C39A C 0.7553(5) 0.7222(4) 0.0371(4) 0.037(2) Uani 1 d . .
C40A C 0.7658(6) 0.6453(5) 0.0358(5) 0.057(2) Uani 1 d . .
H40A H 0.7916(6) 0.6324(5) 0.0726(5) 0.068 Uiso 1 calc R .
C41A C 0.7403(6) 0.5941(5) -0.0152(5) 0.060(3) Uani 1 d . .
H41A H 0.7129(6) 0.6079(5) -0.0509(5) 0.072 Uiso 1 calc R .
C42A C 0.7514(7) 0.5141(6) -0.0214(6) 0.086(3) Uiso 1 d . .
C43A C 0.7480(9) 0.4813(8) -0.0865(7) 0.127(5) Uiso 1 d . .
H43A H 0.7393(9) 0.5077(8) -0.1209(7) 0.153 Uiso 1 calc R .
C44A C 0.7588(12) 0.4016(11) -0.0993(10) 0.178(7) Uiso 1 d . .
H44A H 0.7569(12) 0.3735(11) -0.1398(10) 0.214 Uiso 1 calc R .
C45A C 0.7705(8) 0.3821(7) -0.0468(7) 0.105(4) Uiso 1 d . .
H45A H 0.7837(8) 0.3358(7) -0.0555(7) 0.126 Uiso 1 calc R .
C46A C 0.7731(9) 0.3949(8) 0.0138(8) 0.134(5) Uiso 1 d . .
H46A H 0.7823(9) 0.3622(8) 0.0430(8) 0.161 Uiso 1 calc R .
C47A C 0.7578(9) 0.4795(8) 0.0336(7) 0.124(5) Uiso 1 d . .
H47A H 0.7539(9) 0.5008(8) 0.0760(7) 0.149 Uiso 1 calc R .
Co1B Co 0.17885(7) 0.83743(6) -0.51928(5) 0.0412(3) Uani 1 d . .
Co2B Co 0.34059(7) 0.87430(6) -0.63612(5) 0.0382(3) Uani 1 d . .
S1B S 0.19867(14) 0.89183(12) -0.62669(10) 0.0435(5) Uani 1 d . .
S2B S 0.34460(14) 0.90026(12) -0.52416(10) 0.0424(5) Uani 1 d . .
O1B O 0.1928(4) 0.7384(3) -0.5649(3) 0.0471(14) Uani 1 d . .
O2B O 0.3020(3) 0.7684(3) -0.6351(2) 0.0406(13) Uani 1 d . .
N1B N 0.1986(4) 0.7972(4) -0.4244(3) 0.048(2) Uani 1 d . .
N2B N 0.1449(4) 0.9280(4) -0.4580(3) 0.051(2) Uani 1 d . .
N3B N 0.0284(4) 0.7975(4) -0.5356(3) 0.050(2) Uani 1 d . .
N4B N 0.3198(4) 0.8555(4) -0.7423(3) 0.044(2) Uani 1 d . .
N5B N 0.3963(4) 0.9831(4) -0.6502(3) 0.048(2) Uani 1 d . .
N6B N 0.4785(4) 0.8654(4) -0.6300(3) 0.045(2) Uani 1 d . .
C1B C 0.3937(5) 0.8359(4) -0.4894(4) 0.039(2) Uani 1 d . .
C2B C 0.3627(5) 0.8027(5) -0.4342(4) 0.048(2) Uani 1 d . .
C3B C 0.4047(6) 0.7535(5) -0.4093(4) 0.056(2) Uani 1 d . .
H3B H 0.3833(6) 0.7316(5) -0.3723(4) 0.068 Uiso 1 calc R .
C4B C 0.4781(6) 0.7354(5) -0.4377(4) 0.061(3) Uani 1 d . .
C5B C 0.5118(6) 0.7726(5) -0.4902(4) 0.056(2) Uani 1 d . .
H5B H 0.5622(6) 0.7631(5) -0.5090(4) 0.067 Uiso 1 calc R .
C6B C 0.4723(5) 0.8236(4) -0.5152(4) 0.040(2) Uani 1 d . .
C7B C 0.2927(5) 0.8291(5) -0.3962(4) 0.047(2) Uani 1 d . .
H7B1 H 0.2958(5) 0.8156(5) -0.3523(4) 0.057 Uiso 1 calc R .
H7B2 H 0.3076(5) 0.8841(5) -0.3930(4) 0.057 Uiso 1 calc R .
C8B C 0.1739(6) 0.7134(5) -0.4233(4) 0.064(3) Uani 1 d . .
H8B1 H 0.1120(6) 0.6918(5) -0.4385(4) 0.096 Uiso 1 calc R .
H8B2 H 0.1825(6) 0.7026(5) -0.3795(4) 0.096 Uiso 1 calc R .
H8B3 H 0.2114(6) 0.6918(5) -0.4512(4) 0.096 Uiso 1 calc R .
C9B C 0.1399(6) 0.8289(6) -0.3804(4) 0.064(3) Uani 1 d . .
H9B1 H 0.1554(6) 0.8239(6) -0.3356(4) 0.076 Uiso 1 calc R .
H9B2 H 0.0775(6) 0.8004(6) -0.3910(4) 0.076 Uiso 1 calc R .
C10B C 0.1512(6) 0.9128(5) -0.3875(4) 0.060(3) Uani 1 d . .
H10C H 0.2093(6) 0.9426(5) -0.3673(4) 0.072 Uiso 1 calc R .
H10D H 0.1051(6) 0.9295(5) -0.3643(4) 0.072 Uiso 1 calc R .
C11B C 0.2025(7) 1.0059(5) -0.4628(5) 0.077(3) Uani 1 d . .
H11D H 0.2640(7) 1.0089(5) -0.4507(5) 0.116 Uiso 1 calc R .
H11E H 0.1828(7) 1.0419(5) -0.4340(5) 0.116 Uiso 1 calc R .
H11F H 0.1979(7) 1.0172(5) -0.5069(5) 0.116 Uiso 1 calc R .
C12B C 0.0522(6) 0.9259(6) -0.4782(4) 0.067(3) Uani 1 d . .
H12C H 0.0522(6) 0.9479(6) -0.5188(4) 0.080 Uiso 1 calc R .
H12D H 0.0296(6) 0.9567(6) -0.4454(4) 0.080 Uiso 1 calc R .
C13B C -0.0101(6) 0.8455(6) -0.4875(4) 0.061(3) Uani 1 d . .
H13C H -0.0156(6) 0.8248(6) -0.4462(4) 0.073 Uiso 1 calc R .
H13D H -0.0696(6) 0.8459(6) -0.5037(4) 0.073 Uiso 1 calc R .
C14B C -0.0130(6) 0.7170(5) -0.5286(4) 0.065(3) Uani 1 d . .
H14D H 0.0152(6) 0.6858(5) -0.5560(4) 0.097 Uiso 1 calc R .
H14E H -0.0761(6) 0.7039(5) -0.5413(4) 0.097 Uiso 1 calc R .
H14F H -0.0050(6) 0.7088(5) -0.4840(4) 0.097 Uiso 1 calc R .
C15B C 0.0008(5) 0.8112(5) -0.6019(4) 0.047(2) Uani 1 d . .
H15C H -0.0643(5) 0.7922(5) -0.6082(4) 0.057 Uiso 1 calc R .
H15D H 0.0165(5) 0.8656(5) -0.6035(4) 0.057 Uiso 1 calc R .
C16B C 0.0414(6) 0.7757(5) -0.6575(4) 0.048(2) Uani 1 d . .
C17B C 0.1261(5) 0.8145(4) -0.6767(4) 0.041(2) Uani 1 d . .
C18B C 0.1519(5) 0.7932(4) -0.7373(4) 0.041(2) Uani 1 d . .
C19B C 0.1008(6) 0.7262(5) -0.7750(4) 0.045(2) Uani 1 d . .
H19B H 0.1193(6) 0.7118(5) -0.8156(4) 0.054 Uiso 1 calc R .
C20B C 0.0227(5) 0.6809(5) -0.7522(4) 0.047(2) Uani 1 d . .
C21B C -0.0067(5) 0.7098(5) -0.6946(4) 0.047(2) Uani 1 d . .
H21B H -0.0614(5) 0.6831(5) -0.6805(4) 0.056 Uiso 1 calc R .
C22B C 0.2256(5) 0.8504(5) -0.7654(4) 0.050(2) Uani 1 d . .
H22C H 0.2200(5) 0.8384(5) -0.8125(4) 0.060 Uiso 1 calc R .
H22D H 0.2157(5) 0.9002(5) -0.7554(4) 0.060 Uiso 1 calc R .
C23B C 0.3412(6) 0.7875(5) -0.7765(4) 0.067(3) Uani 1 d . .
H23D H 0.3071(6) 0.7426(5) -0.7596(4) 0.100 Uiso 1 calc R .
H23E H 0.4043(6) 0.7924(5) -0.7696(4) 0.100 Uiso 1 calc R .
H23F H 0.3259(6) 0.7836(5) -0.8224(4) 0.100 Uiso 1 calc R .
C24B C 0.3760(6) 0.9254(5) -0.7657(4) 0.058(3) Uani 1 d . .
H24C H 0.4377(6) 0.9229(5) -0.7680(4) 0.070 Uiso 1 calc R .
H24D H 0.3535(6) 0.9300(5) -0.8090(4) 0.070 Uiso 1 calc R .
C25B C 0.3724(6) 0.9931(5) -0.7191(4) 0.058(3) Uani 1 d . .
H25C H 0.3123(6) 0.9998(5) -0.7220(4) 0.070 Uiso 1 calc R .
H25D H 0.4142(6) 1.0385(5) -0.7312(4) 0.070 Uiso 1 calc R .
C26B C 0.3689(6) 1.0438(4) -0.6078(4) 0.062(3) Uani 1 d . .
H26D H 0.3066(6) 1.0397(4) -0.6178(4) 0.093 Uiso 1 calc R .
H26E H 0.4051(6) 1.0929(4) -0.6157(4) 0.093 Uiso 1 calc R .
H26F H 0.3777(6) 1.0375(4) -0.5628(4) 0.093 Uiso 1 calc R .
C27B C 0.4962(5) 0.9992(5) -0.6385(4) 0.052(2) Uani 1 d . .
H27C H 0.5124(5) 1.0151(5) -0.5924(4) 0.062 Uiso 1 calc R .
H27D H 0.5256(5) 1.0409(5) -0.6620(4) 0.062 Uiso 1 calc R .
C28B C 0.5307(6) 0.9311(5) -0.6597(4) 0.063(3) Uani 1 d . .
H28C H 0.5243(6) 0.9199(5) -0.7069(4) 0.075 Uiso 1 calc R .
H28D H 0.5940(6) 0.9422(5) -0.6460(4) 0.075 Uiso 1 calc R .
C29B C 0.4948(6) 0.7938(5) -0.6596(4) 0.065(3) Uani 1 d . .
H29D H 0.4483(6) 0.7513(5) -0.6489(4) 0.098 Uiso 1 calc R .
H29E H 0.5523(6) 0.7905(5) -0.6431(4) 0.098 Uiso 1 calc R .
H29F H 0.4945(6) 0.7930(5) -0.7062(4) 0.098 Uiso 1 calc R .
C30B C 0.5188(5) 0.8755(5) -0.5610(4) 0.048(2) Uani 1 d . .
H30C H 0.5797(5) 0.8710(5) -0.5632(4) 0.058 Uiso 1 calc R .
H30D H 0.5232(5) 0.9271(5) -0.5422(4) 0.058 Uiso 1 calc R .
C31B C 0.5243(9) 0.6824(7) -0.4097(6) 0.107(5) Uani 1 d . .
C32B C 0.5435(9) 0.6271(8) -0.4586(7) 0.131(5) Uiso 1 d . .
H32G H 0.5876(9) 0.6527(8) -0.4862(7) 0.197 Uiso 1 calc R .
H32H H 0.4893(9) 0.6005(8) -0.4845(7) 0.197 Uiso 1 calc R .
H32I H 0.5663(9) 0.5915(8) -0.4375(7) 0.197 Uiso 1 calc R .
C33B C 0.6271(12) 0.7318(10) -0.3829(9) 0.193(8) Uiso 1 d . .
H33G H 0.6547(12) 0.7620(10) -0.4157(9) 0.290 Uiso 1 calc R .
H33H H 0.6619(12) 0.6978(10) -0.3735(9) 0.290 Uiso 1 calc R .
H33I H 0.6246(12) 0.7645(10) -0.3439(9) 0.290 Uiso 1 calc R .
C34B C 0.4886(12) 0.6512(10) -0.3528(8) 0.183(7) Uiso 1 d . .
H34G H 0.4648(12) 0.6871(10) -0.3273(8) 0.275 Uiso 1 calc R .
H34H H 0.5356(12) 0.6402(10) -0.3274(8) 0.275 Uiso 1 calc R .
H34I H 0.4415(12) 0.6052(10) -0.3655(8) 0.275 Uiso 1 calc R .
C35B C -0.0282(6) 0.6038(5) -0.7886(4) 0.058(2) Uani 1 d . .
C36B C -0.1295(7) 0.5939(6) -0.7913(5) 0.090(4) Uiso 1 d . .
H36D H -0.1421(7) 0.6369(6) -0.8078(5) 0.135 Uiso 1 calc R .
H36E H -0.1505(7) 0.5900(6) -0.7483(5) 0.135 Uiso 1 calc R .
H36F H -0.1595(7) 0.5485(6) -0.8196(5) 0.135 Uiso 1 calc R .
C37B C -0.0154(9) 0.5423(7) -0.7484(6) 0.117(5) Uiso 1 d . .
H37D H -0.0347(9) 0.5513(7) -0.7053(6) 0.176 Uiso 1 calc R .
H37E H 0.0471(9) 0.5433(7) -0.7457(6) 0.176 Uiso 1 calc R .
H37F H -0.0505(9) 0.4934(7) -0.7690(6) 0.176 Uiso 1 calc R .
C38B C -0.0045(9) 0.5914(8) -0.8570(7) 0.136(5) Uiso 1 d . .
H38D H -0.0147(9) 0.6309(8) -0.8803(7) 0.204 Uiso 1 calc R .
H38E H -0.0412(9) 0.5430(8) -0.8773(7) 0.204 Uiso 1 calc R .
H38F H 0.0579(9) 0.5921(8) -0.8577(7) 0.204 Uiso 1 calc R .
C39B C 0.2445(5) 0.7223(5) -0.6056(4) 0.041(2) Uani 1 d . .
C40B C 0.2412(6) 0.6418(5) -0.6243(4) 0.054(2) Uani 1 d . .
H40B H 0.2856(6) 0.6314(5) -0.6500(4) 0.065 Uiso 1 calc R .
C41B C 0.1797(6) 0.5839(5) -0.6069(4) 0.060(3) Uani 1 d . .
H41B H 0.1352(6) 0.5950(5) -0.5816(4) 0.072 Uiso 1 calc R .
C42B C 0.1747(7) 0.5027(5) -0.6238(5) 0.066(3) Uani 1 d . .
C43B C 0.2446(8) 0.4789(6) -0.6473(8) 0.119(5) Uani 1 d . .
H43B H 0.2970(8) 0.5143(6) -0.6562(8) 0.143 Uiso 1 calc R .
C44B C 0.2383(10) 0.4029(8) -0.6581(10) 0.165(8) Uani 1 d . .
H44B H 0.2884(10) 0.3884(8) -0.6720(10) 0.198 Uiso 1 calc R .
C45B C 0.1662(12) 0.3500(8) -0.6499(8) 0.121(5) Uani 1 d . .
H45B H 0.1651(12) 0.2991(8) -0.6568(8) 0.145 Uiso 1 calc R .
C46B C 0.0908(11) 0.3716(7) -0.6305(6) 0.109(5) Uani 1 d . .
H46B H 0.0368(11) 0.3348(7) -0.6277(6) 0.130 Uiso 1 calc R .
C47B C 0.0958(9) 0.4477(7) -0.6156(5) 0.101(4) Uani 1 d . .
H47B H 0.0464(9) 0.4620(7) -0.5999(5) 0.121 Uiso 1 calc R .
Cl1 Cl 0.24713(14) 0.84934(13) 0.04523(10) 0.0494(5) Uani 1 d . .
O1 O 0.1813(4) 0.7827(4) 0.0602(3) 0.074(2) Uiso 1 d . .
O2 O 0.3332(4) 0.8506(4) 0.0721(3) 0.072(2) Uiso 1 d . .
O3 O 0.2231(4) 0.9150(3) 0.0758(3) 0.069(2) Uiso 1 d . .
O4 O 0.2500(5) 0.8499(4) -0.0228(3) 0.083(2) Uiso 1 d . .
Cl2 Cl 0.8879(2) 0.9291(2) -0.32333(13) 0.0781(8) Uani 1 d . .
O5 O 0.8402(7) 0.9530(5) -0.2749(5) 0.136(3) Uiso 1 d . .
O6 O 0.8436(7) 0.9106(6) -0.3850(5) 0.143(3) Uiso 1 d . .
O7 O 0.9569(8) 0.9992(6) -0.3332(5) 0.162(4) Uiso 1 d . .
O8 O 0.9403(7) 0.8826(6) -0.3061(5) 0.140(3) Uiso 1 d . .
Cl3 Cl 0.7287(2) 0.7411(2) 0.40593(12) 0.0715(8) Uani 1 d . .
O9 O 0.7723(5) 0.6998(4) 0.3583(4) 0.101(2) Uiso 1 d . .
O10 O 0.6357(5) 0.7014(4) 0.3976(4) 0.100(2) Uiso 1 d . .
O11 O 0.7619(5) 0.7346(5) 0.4680(4) 0.111(3) Uiso 1 d . .
O12 O 0.7439(6) 0.8107(6) 0.3956(4) 0.124(3) Uiso 1 d . .
Cl4 Cl 0.6329(2) 0.0819(2) 0.21791(12) 0.0668(7) Uani 1 d . .
O13 O 0.5719(4) 0.1213(4) 0.2472(3) 0.075(2) Uiso 1 d . .
O14 O 0.6641(5) 0.0413(4) 0.2653(4) 0.092(2) Uiso 1 d . .
O15 O 0.7072(7) 0.1374(6) 0.2008(5) 0.147(4) Uiso 1 d . .
O16 O 0.5896(7) 0.0307(6) 0.1687(5) 0.141(3) Uiso 1 d . .
C1 C 0.3066(15) 0.6905(13) -0.2127(11) 0.186(8) Uiso 1 d . .
C2 C 0.3938(8) 0.7243(6) -0.2225(5) 0.083(3) Uiso 1 d . .
O17A O 0.2584(22) 0.6339(16) -0.2608(19) 0.182(18) Uiso 0.45(4) d P .
O17B O 0.2991(17) 0.6170(15) -0.2117(15) 0.187(15) Uiso 0.55(4) d P .
C3 C 0.7944(31) 0.5120(27) 0.4129(21) 0.499(23) Uiso 1 d . .
C4 C 0.8328(20) 0.4920(16) 0.4333(15) 0.319(14) Uiso 1 d . .
O18 O 0.7728(23) 0.5727(21) 0.3960(17) 0.528(23) Uiso 1 d . .

loop_
_atom_type_symbol
_atom_type_description
_atom_type_scat_dispersion_real
_atom_type_scat_dispersion_imag
_atom_type_scat_source
C C 0.0033 0.0016 'International Tables Vol C Tables 4.2.6.8 and 6.1.1.4'
H H 0.0000 0.0000 'International Tables Vol C Tables 4.2.6.8 and 6.1.1.4'
N N 0.0061 0.0033 'International Tables Vol C Tables 4.2.6.8 and 6.1.1.4'
O O 0.0106 0.0060 'International Tables Vol C Tables 4.2.6.8 and 6.1.1.4'
S S 0.1246 0.1234 'International Tables Vol C Tables 4.2.6.8 and 6.1.1.4'
Cl Cl 0.1484 0.1585 'International Tables Vol C Tables 4.2.6.8 and 6.1.1.4'
Co Co 0.3494 0.9721 'International Tables Vol C Tables 4.2.6.8 and 6.1.1.4'

loop_
_geom_angle_atom_site_label_1
_geom_angle_atom_site_label_2
_geom_angle_atom_site_label_3
_geom_angle
_geom_angle_site_symmetry_1
_geom_angle_site_symmetry_3
_geom_angle_publ_flag
O1A Co1A N2A 167.3(2) . . ?
O1A Co1A N1A 88.7(2) . . ?
N2A Co1A N1A 82.5(2) . . ?
O1A Co1A N3A 91.0(2) . . ?
N2A Co1A N3A 81.7(2) . . ?
N1A Co1A N3A 100.8(2) . . ?
O1A Co1A S1A 92.5(2) . . ?
N2A Co1A S1A 97.2(2) . . ?
N1A Co1A S1A 93.9(2) . . ?
N3A Co1A S1A 165.0(2) . . ?
O1A Co1A S2A 86.9(2) . . ?
N2A Co1A S2A 103.6(2) . . ?
N1A Co1A S2A 166.6(2) . . ?
N3A Co1A S2A 92.0(2) . . ?
S1A Co1A S2A 73.70(8) . . ?
O2A Co2A N5A 169.0(2) . . ?
O2A Co2A N4A 87.3(2) . . ?
N5A Co2A N4A 85.3(3) . . ?
O2A Co2A N6A 89.5(2) . . ?
N5A Co2A N6A 83.3(3) . . ?
N4A Co2A N6A 97.6(2) . . ?
O2A Co2A S2A 96.3(2) . . ?
N5A Co2A S2A 92.1(2) . . ?
N4A Co2A S2A 91.5(2) . . ?
N6A Co2A S2A 169.5(2) . . ?
O2A Co2A S1A 91.4(2) . . ?
N5A Co2A S1A 97.0(2) . . ?
N4A Co2A S1A 172.0(2) . . ?
N6A Co2A S1A 90.3(2) . . ?
S2A Co2A S1A 80.80(8) . . ?
C1A S1A Co2A 104.7(3) . . ?
C1A S1A Co1A 102.2(3) . . ?
Co2A S1A Co1A 93.32(8) . . ?
C17A S2A Co2A 107.4(3) . . ?
C17A S2A Co1A 99.4(3) . . ?
Co2A S2A Co1A 93.31(8) . . ?
C39A O1A Co1A 134.5(5) . . ?
C39A O2A Co2A 134.5(5) . . ?
C9A N1A C8A 110.6(6) . . ?
C9A N1A C7A 107.6(6) . . ?
C8A N1A C7A 107.2(6) . . ?
C9A N1A Co1A 104.3(5) . . ?
C8A N1A Co1A 116.5(5) . . ?
C7A N1A Co1A 110.3(4) . . ?
C10A N2A C12A 111.1(6) . . ?
C10A N2A C11A 108.7(6) . . ?
C12A N2A C11A 107.9(6) . . ?
C10A N2A Co1A 109.7(5) . . ?
C12A N2A Co1A 107.2(4) . . ?
C11A N2A Co1A 112.2(5) . . ?
C14A N3A C15A 107.6(6) . . ?
C14A N3A C13A 109.7(6) . . ?
C15A N3A C13A 105.4(6) . . ?
C14A N3A Co1A 117.2(5) . . ?
C15A N3A Co1A 110.1(4) . . ?
C13A N3A Co1A 106.2(4) . . ?
C24A N4A C23A 110.3(6) . . ?
C24A N4A C22A 105.6(6) . . ?
C23A N4A C22A 104.4(6) . . ?
C24A N4A Co2A 105.2(5) . . ?
C23A N4A Co2A 116.4(5) . . ?
C22A N4A Co2A 114.5(4) . . ?
C25A N5A C27A 109.8(6) . . ?
C25A N5A C26A 107.4(7) . . ?
C27A N5A C26A 106.5(6) . . ?
C25A N5A Co2A 108.6(5) . . ?
C27A N5A Co2A 107.8(5) . . ?
C26A N5A Co2A 116.7(5) . . ?
C30A N6A C29A 105.9(6) . . ?
C30A N6A C28A 105.3(6) . . ?
C29A N6A C28A 109.1(7) . . ?
C30A N6A Co2A 112.6(5) . . ?
C29A N6A Co2A 117.1(5) . . ?
C28A N6A Co2A 106.2(5) . . ?
C6A C1A C2A 119.4(7) . . ?
C6A C1A S1A 118.4(6) . . ?
C2A C1A S1A 122.2(6) . . ?
C3A C2A C1A 118.1(8) . . ?
C3A C2A C7A 120.9(8) . . ?
C1A C2A C7A 120.5(7) . . ?
C2A C3A C4A 123.8(8) . . ?
C5A C4A C3A 116.0(8) . . ?
C5A C4A C31A 121.0(9) . . ?
C3A C4A C31A 122.9(8) . . ?
C4A C5A C6A 121.7(8) . . ?
C1A C6A C5A 120.1(8) . . ?
C1A C6A C30A 117.7(7) . . ?
C5A C6A C30A 121.7(8) . . ?
C2A C7A N1A 116.2(6) . . ?
N1A C9A C10A 112.2(7) . . ?
N2A C10A C9A 112.7(6) . . ?
N2A C12A C13A 113.7(7) . . ?
N3A C13A C12A 110.0(6) . . ?
N3A C15A C16A 114.6(6) . . ?
C17A C16A C21A 120.0(7) . . ?
C17A C16A C15A 119.5(7) . . ?
C21A C16A C15A 120.2(7) . . ?
C16A C17A C18A 118.5(6) . . ?
C16A C17A S2A 122.7(6) . . ?
C18A C17A S2A 118.6(6) . . ?
C17A C18A C19A 119.8(7) . . ?
C17A C18A C22A 117.3(7) . . ?
C19A C18A C22A 122.2(7) . . ?
C20A C19A C18A 121.5(7) . . ?
C19A C20A C21A 117.4(7) . . ?
C19A C20A C35A 123.5(7) . . ?
C21A C20A C35A 119.1(7) . . ?
C16A C21A C20A 121.9(7) . . ?
C18A C22A N4A 117.5(6) . . ?
N4A C24A C25A 108.8(7) . . ?
N5A C25A C24A 113.0(7) . . ?
C28A C27A N5A 111.3(7) . . ?
C27A C28A N6A 108.1(7) . . ?
N6A C30A C6A 116.6(6) . . ?
C34A C31A C33A 106.9(15) . . ?
C34A C31A C4A 114.6(12) . . ?
C33A C31A C4A 106.9(11) . . ?
C4A C31A C33C 110.0(13) . . ?
C4A C31A C32C 112.8(13) . . ?
C33C C31A C32C 113.0(18) . . ?
C34A C31A C32A 108.7(15) . . ?
C33A C31A C32A 111.3(13) . . ?
C4A C31A C32A 108.5(10) . . ?
C4A C31A C34C 107.2(12) . . ?
C33C C31A C34C 100.7(16) . . ?
C32C C31A C34C 112.3(17) . . ?
C38A C35A C36A 111.0(9) . . ?
C38A C35A C37A 108.8(9) . . ?
C36A C35A C37A 108.5(8) . . ?
C38A C35A C20A 111.4(8) . . ?
C36A C35A C20A 108.4(8) . . ?
C37A C35A C20A 108.7(8) . . ?
O1A C39A O2A 127.2(7) . . ?
O1A C39A C40A 118.5(7) . . ?
O2A C39A C40A 114.2(7) . . ?
C41A C40A C39A 122.4(8) . . ?
C40A C41A C42A 125.8(9) . . ?
C47A C42A C43A 126.6(13) . . ?
C47A C42A C41A 120.1(11) . . ?
C43A C42A C41A 113.2(11) . . ?
C42A C43A C44A 118.4(14) . . ?
C45A C44A C43A 106.5(17) . . ?
C44A C45A C46A 149.2(19) . . ?
C45A C46A C47A 108.5(14) . . ?
C42A C47A C46A 110.5(12) . . ?
O1B Co1B N2B 167.9(2) . . ?
O1B Co1B N1B 89.1(2) . . ?
N2B Co1B N1B 82.7(3) . . ?
O1B Co1B N3B 92.0(2) . . ?
N2B Co1B N3B 81.0(3) . . ?
N1B Co1B N3B 101.0(2) . . ?
O1B Co1B S2B 91.0(2) . . ?
N2B Co1B S2B 98.2(2) . . ?
N1B Co1B S2B 92.8(2) . . ?
N3B Co1B S2B 165.9(2) . . ?
O1B Co1B S1B 88.8(2) . . ?
N2B Co1B S1B 101.4(2) . . ?
N1B Co1B S1B 165.7(2) . . ?
N3B Co1B S1B 93.2(2) . . ?
S2B Co1B S1B 73.06(8) . . ?
O2B Co2B N5B 169.4(3) . . ?
O2B Co2B N6B 87.5(2) . . ?
N5B Co2B N6B 85.6(3) . . ?
O2B Co2B N4B 88.8(2) . . ?
N5B Co2B N4B 84.1(2) . . ?
N6B Co2B N4B 97.2(2) . . ?
O2B Co2B S2B 93.7(2) . . ?
N5B Co2B S2B 94.5(2) . . ?
N6B Co2B S2B 90.6(2) . . ?
N4B Co2B S2B 171.9(2) . . ?
O2B Co2B S1B 95.0(2) . . ?
N5B Co2B S1B 93.0(2) . . ?
N6B Co2B S1B 171.5(2) . . ?
N4B Co2B S1B 90.9(2) . . ?
S2B Co2B S1B 81.15(8) . . ?
C17B S1B Co2B 105.0(3) . . ?
C17B S1B Co1B 98.3(3) . . ?
Co2B S1B Co1B 93.10(8) . . ?
C1B S2B Co2B 108.1(3) . . ?
C1B S2B Co1B 101.9(3) . . ?
Co2B S2B Co1B 93.47(8) . . ?
C39B O1B Co1B 133.8(5) . . ?
C39B O2B Co2B 136.4(5) . . ?
C7B N1B C9B 107.1(6) . . ?
C7B N1B C8B 107.8(6) . . ?
C9B N1B C8B 108.1(7) . . ?
C7B N1B Co1B 111.8(5) . . ?
C9B N1B Co1B 104.8(5) . . ?
C8B N1B Co1B 116.7(5) . . ?
C12B N2B C11B 107.3(7) . . ?
C12B N2B C10B 110.5(7) . . ?
C11B N2B C10B 108.2(7) . . ?
C12B N2B Co1B 107.1(5) . . ?
C11B N2B Co1B 115.4(5) . . ?
C10B N2B Co1B 108.4(5) . . ?
C14B N3B C13B 108.6(7) . . ?
C14B N3B C15B 108.0(6) . . ?
C13B N3B C15B 106.8(6) . . ?
C14B N3B Co1B 115.7(5) . . ?
C13B N3B Co1B 107.6(5) . . ?
C15B N3B Co1B 109.8(5) . . ?
C23B N4B C24B 109.8(7) . . ?
C23B N4B C22B 106.0(6) . . ?
C24B N4B C22B 105.0(6) . . ?
C23B N4B Co2B 117.2(5) . . ?
C24B N4B Co2B 105.7(5) . . ?
C22B N4B Co2B 112.6(5) . . ?
C27B N5B C25B 110.5(7) . . ?
C27B N5B C26B 106.5(6) . . ?
C25B N5B C26B 105.6(7) . . ?
C27B N5B Co2B 107.6(5) . . ?
C25B N5B Co2B 108.9(5) . . ?
C26B N5B Co2B 117.7(5) . . ?
C28B N6B C29B 111.5(7) . . ?
C28B N6B C30B 105.5(6) . . ?
C29B N6B C30B 103.8(6) . . ?
C28B N6B Co2B 104.3(5) . . ?
C29B N6B Co2B 117.6(5) . . ?
C30B N6B Co2B 113.6(5) . . ?
C2B C1B C6B 118.8(7) . . ?
C2B C1B S2B 122.7(6) . . ?
C6B C1B S2B 118.2(6) . . ?
C1B C2B C3B 119.8(7) . . ?
C1B C2B C7B 119.9(8) . . ?
C3B C2B C7B 119.8(8) . . ?
C4B C3B C2B 122.1(8) . . ?
C3B C4B C5B 117.5(8) . . ?
C3B C4B C31B 121.8(8) . . ?
C5B C4B C31B 120.5(8) . . ?
C4B C5B C6B 121.5(8) . . ?
C5B C6B C1B 120.0(7) . . ?
C5B C6B C30B 121.4(7) . . ?
C1B C6B C30B 117.8(7) . . ?
N1B C7B C2B 115.0(7) . . ?
N1B C9B C10B 110.8(7) . . ?
C9B C10B N2B 113.1(7) . . ?
N2B C12B C13B 112.1(7) . . ?
N3B C13B C12B 108.7(7) . . ?
C16B C15B N3B 115.7(7) . . ?
C21B C16B C17B 118.9(8) . . ?
C21B C16B C15B 121.2(8) . . ?
C17B C16B C15B 119.6(8) . . ?
C18B C17B C16B 119.2(8) . . ?
C18B C17B S1B 118.9(6) . . ?
C16B C17B S1B 121.9(6) . . ?
C17B C18B C19B 120.1(8) . . ?
C17B C18B C22B 117.2(7) . . ?
C19B C18B C22B 121.8(7) . . ?
C18B C19B C20B 120.9(7) . . ?
C19B C20B C21B 116.7(7) . . ?
C19B C20B C35B 121.9(8) . . ?
C21B C20B C35B 121.4(8) . . ?
C16B C21B C20B 123.1(8) . . ?
N4B C22B C18B 116.3(7) . . ?
C25B C24B N4B 108.9(7) . . ?
C24B C25B N5B 111.0(7) . . ?
N5B C27B C28B 113.1(7) . . ?
N6B C28B C27B 108.9(7) . . ?
C6B C30B N6B 118.4(7) . . ?
C34B C31B C32B 113.8(12) . . ?
C34B C31B C4B 116.5(11) . . ?
C32B C31B C4B 113.4(11) . . ?
C34B C31B C33B 102.3(13) . . ?
C32B C31B C33B 100.7(11) . . ?
C4B C31B C33B 108.1(11) . . ?
C38B C35B C37B 112.7(9) . . ?
C38B C35B C36B 106.2(9) . . ?
C37B C35B C36B 104.1(9) . . ?
C38B C35B C20B 114.2(9) . . ?
C37B C35B C20B 108.2(8) . . ?
C36B C35B C20B 110.9(8) . . ?
O1B C39B O2B 127.1(8) . . ?
O1B C39B C40B 119.2(8) . . ?
O2B C39B C40B 113.7(7) . . ?
C41B C40B C39B 124.5(8) . . ?
C40B C41B C42B 126.1(9) . . ?
C43B C42B C47B 117.7(10) . . ?
C43B C42B C41B 122.8(9) . . ?
C47B C42B C41B 119.5(10) . . ?
C42B C43B C44B 120.2(12) . . ?
C45B C44B C43B 123.5(15) . . ?
C44B C45B C46B 118.2(14) . . ?
C45B C46B C47B 120.0(13) . . ?
C42B C47B C46B 120.0(13) . . ?
O2 Cl1 O4 109.4(4) . . ?
O2 Cl1 O1 109.7(4) . . ?
O4 Cl1 O1 110.5(4) . . ?
O2 Cl1 O3 108.3(4) . . ?
O4 Cl1 O3 111.2(4) . . ?
O1 Cl1 O3 107.7(4) . . ?
O6 Cl2 O5 115.5(6) . . ?
O6 Cl2 O8 116.5(6) . . ?
O5 Cl2 O8 115.8(6) . . ?
O6 Cl2 O7 100.1(6) . . ?
O5 Cl2 O7 103.3(6) . . ?
O8 Cl2 O7 102.0(6) . . ?
O12 Cl3 O11 111.8(6) . . ?
O12 Cl3 O10 112.4(6) . . ?
O11 Cl3 O10 109.2(5) . . ?
O12 Cl3 O9 110.5(6) . . ?
O11 Cl3 O9 107.5(5) . . ?
O10 Cl3 O9 105.0(5) . . ?
O16 Cl4 O15 115.0(6) . . ?
O16 Cl4 O14 107.3(6) . . ?
O15 Cl4 O14 108.1(5) . . ?
O16 Cl4 O13 109.8(5) . . ?
O15 Cl4 O13 107.0(5) . . ?
O14 Cl4 O13 109.6(4) . . ?
O17B C1 O17A 56.4(16) . . ?
O17B C1 C2 106.9(20) . . ?
O17A C1 C2 117.3(21) . . ?
O17B O17A C1 59.3(20) . . ?
O17A O17B C1 64.3(20) . . ?
O18 C3 C4 149.4(63) . . ?

loop_
_geom_bond_atom_site_label_1
_geom_bond_atom_site_label_2
_geom_bond_distance
_geom_bond_site_symmetry_2
_geom_bond_publ_flag
Co1A O1A 1.995(5) . ?
Co1A N2A 2.135(6) . ?
Co1A N1A 2.228(6) . ?
Co1A N3A 2.284(6) . ?
Co1A S1A 2.510(2) . ?
Co1A S2A 2.516(2) . ?
Co2A O2A 1.908(5) . ?
Co2A N5A 2.035(6) . ?
Co2A N4A 2.126(6) . ?
Co2A N6A 2.193(6) . ?
Co2A S2A 2.323(2) . ?
Co2A S1A 2.329(2) . ?
S1A C1A 1.764(8) . ?
S2A C17A 1.758(7) . ?
O1A C39A 1.251(8) . ?
O2A C39A 1.276(8) . ?
N1A C9A 1.463(9) . ?
N1A C8A 1.477(9) . ?
N1A C7A 1.499(9) . ?
N2A C10A 1.483(9) . ?
N2A C12A 1.488(9) . ?
N2A C11A 1.482(9) . ?
N3A C14A 1.467(9) . ?
N3A C15A 1.510(9) . ?
N3A C13A 1.496(9) . ?
N4A C24A 1.492(9) . ?
N4A C23A 1.491(9) . ?
N4A C22A 1.493(9) . ?
N5A C25A 1.489(10) . ?
N5A C27A 1.497(9) . ?
N5A C26A 1.510(10) . ?
N6A C30A 1.495(9) . ?
N6A C29A 1.502(10) . ?
N6A C28A 1.495(9) . ?
C1A C6A 1.384(10) . ?
C1A C2A 1.397(10) . ?
C2A C3A 1.378(10) . ?
C2A C7A 1.495(10) . ?
C3A C4A 1.396(11) . ?
C4A C5A 1.384(11) . ?
C4A C31A 1.546(12) . ?
C5A C6A 1.392(10) . ?
C6A C30A 1.481(10) . ?
C9A C10A 1.526(11) . ?
C12A C13A 1.501(10) . ?
C15A C16A 1.513(10) . ?
C16A C17A 1.379(10) . ?
C16A C21A 1.384(10) . ?
C17A C18A 1.407(9) . ?
C18A C19A 1.395(10) . ?
C18A C22A 1.492(10) . ?
C19A C20A 1.375(10) . ?
C20A C21A 1.403(10) . ?
C20A C35A 1.551(11) . ?
C24A C25A 1.512(12) . ?
C27A C28A 1.490(11) . ?
C31A C34A 1.44(2) . ?
C31A C33A 1.54(2) . ?
C31A C33C 1.47(3) . ?
C31A C32C 1.50(3) . ?
C31A C32A 1.56(2) . ?
C31A C34C 1.66(3) . ?
C35A C38A 1.506(13) . ?
C35A C36A 1.528(12) . ?
C35A C37A 1.527(13) . ?
C39A C40A 1.468(10) . ?
C40A C41A 1.307(11) . ?
C41A C42A 1.522(13) . ?
C42A C47A 1.38(2) . ?
C42A C43A 1.41(2) . ?
C43A C44A 1.52(2) . ?
C44A C45A 1.20(2) . ?
C45A C46A 1.25(2) . ?
C46A C47A 1.65(2) . ?
Co1B O1B 2.029(5) . ?
Co1B N2B 2.172(6) . ?
Co1B N1B 2.210(7) . ?
Co1B N3B 2.243(7) . ?
Co1B S2B 2.520(2) . ?
Co1B S1B 2.528(2) . ?
Co2B O2B 1.881(5) . ?
Co2B N5B 2.013(7) . ?
Co2B N6B 2.183(6) . ?
Co2B N4B 2.184(6) . ?
Co2B S2B 2.306(2) . ?
Co2B S1B 2.313(2) . ?
S1B C17B 1.759(8) . ?
S2B C1B 1.771(8) . ?
O1B C39B 1.245(9) . ?
O2B C39B 1.274(9) . ?
N1B C7B 1.485(9) . ?
N1B C9B 1.489(10) . ?
N1B C8B 1.489(10) . ?
N2B C12B 1.468(10) . ?
N2B C11B 1.487(11) . ?
N2B C10B 1.517(10) . ?
N3B C14B 1.472(10) . ?
N3B C13B 1.502(10) . ?
N3B C15B 1.490(9) . ?
N4B C23B 1.491(10) . ?
N4B C24B 1.485(10) . ?
N4B C22B 1.493(10) . ?
N5B C27B 1.498(10) . ?
N5B C25B 1.503(9) . ?
N5B C26B 1.504(10) . ?
N6B C28B 1.470(10) . ?
N6B C29B 1.481(10) . ?
N6B C30B 1.508(9) . ?
C1B C2B 1.390(10) . ?
C1B C6B 1.405(10) . ?
C2B C3B 1.381(11) . ?
C2B C7B 1.511(10) . ?
C3B C4B 1.396(11) . ?
C4B C5B 1.387(11) . ?
C4B C31B 1.509(13) . ?
C5B C6B 1.385(10) . ?
C6B C30B 1.482(10) . ?
C9B C10B 1.531(12) . ?
C12B C13B 1.521(12) . ?
C15B C16B 1.499(10) . ?
C16B C21B 1.374(10) . ?
C16B C17B 1.405(11) . ?
C17B C18B 1.375(10) . ?
C18B C19B 1.407(10) . ?
C18B C22B 1.508(10) . ?
C19B C20B 1.397(11) . ?
C20B C21B 1.391(11) . ?
C20B C35B 1.526(11) . ?
C24B C25B 1.505(11) . ?
C27B C28B 1.519(12) . ?
C31B C34B 1.43(2) . ?
C31B C32B 1.45(2) . ?
C31B C33B 1.65(2) . ?
C35B C38B 1.481(14) . ?
C35B C37B 1.525(14) . ?
C35B C36B 1.524(13) . ?
C39B C40B 1.478(11) . ?
C40B C41B 1.315(11) . ?
C41B C42B 1.479(12) . ?
C42B C43B 1.355(14) . ?
C42B C47B 1.388(13) . ?
C43B C44B 1.37(2) . ?
C44B C45B 1.30(2) . ?
C45B C46B 1.39(2) . ?
C46B C47B 1.38(2) . ?
Cl1 O2 1.418(6) . ?
Cl1 O4 1.410(7) . ?
Cl1 O1 1.437(7) . ?
Cl1 O3 1.445(6) . ?
Cl2 O6 1.390(10) . ?
Cl2 O5 1.365(10) . ?
Cl2 O8 1.393(10) . ?
Cl2 O7 1.475(11) . ?
Cl3 O12 1.283(9) . ?
Cl3 O11 1.395(8) . ?
Cl3 O10 1.421(8) . ?
Cl3 O9 1.468(8) . ?
Cl4 O16 1.333(10) . ?
Cl4 O15 1.400(10) . ?
Cl4 O14 1.441(7) . ?
Cl4 O13 1.446(7) . ?
C1 O17B 1.33(3) . ?
C1 O17A 1.39(3) . ?
C1 C2 1.36(2) . ?
O17A O17B 1.29(3) . ?
C3 O18 1.33(5) . ?
C3 C4 0.89(5) . ?
